data_7059822
loop_
_publ_author_name
'Nagarasu, Palaniyappan'
'Kundu, Anu'
'Pitchaimani, Jayaraman'
'Anthony, Savarimuthu Philip'
'Moon, Dohyun'
'Madhu, Vedichi'

_publ_section_title
;
 Structure controlled solvatochromism and halochromic fluorescence
 switching of 2,2&#x2032;-bipyridine based donor--acceptor derivatives
;
_journal_issue 34
_journal_name_full 'New Journal of Chemistry'
_journal_page_first 14421
_journal_page_last 14428
_journal_paper_doi 10.1039/D0NJ02560G
_journal_volume 44
_journal_year 2020
_chemical_formula_moiety 'C18 H23 N4 O2, P F6'
_chemical_formula_sum 'C18 H23 F6 N4 O2 P'
_chemical_formula_weight 472.37
_space_group_crystal_system monoclinic
_space_group_IT_number 14
_space_group_name_Hall '-P 2ybc'
_space_group_name_H-M_alt 'P 1 21/c 1'
_atom_sites_solution_hydrogens geom
_audit_creation_method SHELXL-2018/3
_audit_update_record
;
2020-05-05 deposited with the CCDC.	2020-07-27 downloaded from the CCDC.
;
_cell_angle_alpha 90
_cell_angle_beta 98.31(3)
_cell_angle_gamma 90
_cell_formula_units_Z 4
_cell_length_a 7.1800(14)
_cell_length_b 14.821(3)
_cell_length_c 19.057(4)
_cell_measurement_reflns_used 84890
_cell_measurement_temperature 220(2)
_cell_measurement_theta_max 33.548
_cell_measurement_theta_min 0.361
_cell_volume 2006.7(7)
_computing_cell_refinement '<i>HKL3000sm</i>(Otwinowski & Minor, 1997)'
_computing_data_collection '<i>PAL BL2D-SMDC Program</i>(Shin et.al, 2016)'
_computing_data_reduction '<i>HKL3000sm</i>(Otwinowski & Minor, 1997)'
_computing_molecular_graphics '<i>DIAMOND 4</i>(Putx&Brandenburg, 2014)'
_computing_publication_material '<i>publCIF</i>(Westrip, 2010)'
_computing_structure_refinement '<i>SHELXL-2018</i>(Sheldrick, 2018)'
_computing_structure_solution '<i>SHELXT-2018</i>(Sheldrick, 2018)'
_diffrn_ambient_temperature 220(2)
_diffrn_measured_fraction_theta_full 0.976
_diffrn_measured_fraction_theta_max 0.971
_diffrn_measurement_device_type 'Rayonix MX225HS CCD area detector'
_diffrn_measurement_method 'omega scan'
_diffrn_radiation_type synchrotron
_diffrn_radiation_wavelength 0.630
_diffrn_reflns_av_R_equivalents 0.0826
_diffrn_reflns_av_unetI/netI 0.0770
_diffrn_reflns_Laue_measured_fraction_full 0.976
_diffrn_reflns_Laue_measured_fraction_max 0.971
_diffrn_reflns_limit_h_max 9
_diffrn_reflns_limit_h_min -9
_diffrn_reflns_limit_k_max 20
_diffrn_reflns_limit_k_min -20
_diffrn_reflns_limit_l_max 25
_diffrn_reflns_limit_l_min -25
_diffrn_reflns_number 18607
_diffrn_reflns_point_group_measured_fraction_full 0.976
_diffrn_reflns_point_group_measured_fraction_max 0.971
_diffrn_reflns_theta_full 22.210
_diffrn_reflns_theta_max 25.499
_diffrn_reflns_theta_min 1.549
_diffrn_source 'PLSII 2D bending magnet'
_exptl_absorpt_coefficient_mu 0.158
_exptl_absorpt_correction_T_max 1.000
_exptl_absorpt_correction_T_min 0.930
_exptl_absorpt_correction_type empirical
_exptl_absorpt_process_details '<i>HKL3000sm Scalepack</i>(Otwinowski et.al,2003)'
_exptl_crystal_colour yellow
_exptl_crystal_density_diffrn 1.564
_exptl_crystal_description needle
_exptl_crystal_F_000 976
_exptl_crystal_size_max 0.255
_exptl_crystal_size_mid 0.018
_exptl_crystal_size_min 0.016
_refine_diff_density_max 1.497
_refine_diff_density_min -0.500
_refine_diff_density_rms 0.183
_refine_ls_extinction_method none
_refine_ls_goodness_of_fit_ref 1.059
_refine_ls_hydrogen_treatment constr
_refine_ls_matrix_type full
_refine_ls_number_parameters 280
_refine_ls_number_reflns 5207
_refine_ls_number_restraints 0
_refine_ls_restrained_S_all 1.059
_refine_ls_R_factor_all 0.1510
_refine_ls_R_factor_gt 0.1179
_refine_ls_shift/su_max 0.000
_refine_ls_shift/su_mean 0.000
_refine_ls_structure_factor_coef Fsqd
_refine_ls_weighting_details 'w=1/[\s^2^(Fo^2^)+(0.2000P)^2^] where P=(Fo^2^+2Fc^2^)/3'
_refine_ls_weighting_scheme calc
_refine_ls_wR_factor_gt 0.3022
_refine_ls_wR_factor_ref 0.3195
_reflns_Friedel_coverage 0.000
_reflns_number_gt 3022
_reflns_number_total 5207
_reflns_threshold_expression 'I > 2\s(I)'
_cod_data_source_file d0nj02560g2.cif
_cod_data_source_block SPA538
_cod_depositor_comments
;Adding full bibliography for 7059820--7059822.cif.

 Adding full bibliography for 7059820--7059822.cif.
;
_cod_original_sg_symbol_H-M 'P 21/c'
_cod_database_code 7059822
_shelx_shelxl_version_number 2018/3
_shelx_space_group_comment
;
The symmetry employed for this shelxl refinement is uniquely defined
by the following loop, which should always be used as a source of
symmetry information in preference to the above space-group names.
They are only intended as comments.
;
_shelx_estimated_absorpt_t_min 0.961
_shelx_estimated_absorpt_t_max 0.997

loop_
_space_group_symop_operation_xyz
'x, y, z'
'-x, y+1/2, -z+1/2'
'-x, -y, -z'
'x, -y-1/2, z-1/2'

loop_
_atom_site_label
_atom_site_type_symbol
_atom_site_fract_x
_atom_site_fract_y
_atom_site_fract_z
_atom_site_U_iso_or_equiv
_atom_site_adp_type
_atom_site_occupancy
_atom_site_site_symmetry_order
_atom_site_calc_flag
_atom_site_refinement_flags_posn
_atom_site_refinement_flags_adp
_atom_site_refinement_flags_occupancy
_atom_site_disorder_assembly
_atom_site_disorder_group
O1 O -0.0470(6) 0.6118(3) 0.15797(17) 0.0571(10) Uani 1 1 d . . . . .
O2 O 0.2317(5) 0.9596(2) 0.49655(19) 0.0476(8) Uani 1 1 d . . . . .
N1 N 0.1554(4) 0.5193(2) 0.40724(16) 0.0278(7) Uani 1 1 d . . . . .
N2 N 0.0260(5) 0.5196(2) 0.28916(17) 0.0358(8) Uani 1 1 d . . . . .
N3 N 0.2863(4) 0.62493(19) 0.50977(17) 0.0273(7) Uani 1 1 d . . . . .
H3N3 H 0.240103 0.638815 0.466383 0.033 Uiso 1 1 calc R U . . .
N4 N 0.3189(5) 0.7789(2) 0.53224(18) 0.0350(8) Uani 1 1 d . . . . .
C1 C 0.2077(5) 0.4755(2) 0.46884(19) 0.0258(7) Uani 1 1 d . . . . .
C2 C 0.1868(6) 0.3836(2) 0.4781(2) 0.0332(9) Uani 1 1 d . . . . .
H2 H 0.223571 0.355734 0.522275 0.040 Uiso 1 1 calc R U . . .
C3 C 0.1087(6) 0.3345(3) 0.4188(2) 0.0362(9) Uani 1 1 d . . . . .
H3 H 0.094931 0.271672 0.422118 0.043 Uiso 1 1 calc R U . . .
C4 C 0.0514(6) 0.3774(3) 0.3552(2) 0.0331(8) Uani 1 1 d . . . . .
H4 H -0.004545 0.344532 0.315481 0.040 Uiso 1 1 calc R U . . .
C5 C 0.0781(5) 0.4720(2) 0.3507(2) 0.0284(8) Uani 1 1 d . . . . .
C6 C 0.1432(8) 0.5953(3) 0.2734(3) 0.0518(13) Uani 1 1 d . . . . .
H6A H 0.254886 0.572317 0.255111 0.062 Uiso 1 1 calc R U . . .
H6AB H 0.185566 0.628845 0.317098 0.062 Uiso 1 1 calc R U . . .
C7 C 0.0373(9) 0.6571(3) 0.2200(3) 0.0561(14) Uani 1 1 d . . . . .
H7A H -0.060904 0.687906 0.241620 0.067 Uiso 1 1 calc R U . . .
H7AB H 0.123689 0.703190 0.206666 0.067 Uiso 1 1 calc R U . . .
C8 C -0.1683(8) 0.5432(4) 0.1761(3) 0.0564(14) Uani 1 1 d . . . . .
H8A H -0.226402 0.512786 0.132771 0.068 Uiso 1 1 calc R U . . .
H8AB H -0.269186 0.570741 0.198409 0.068 Uiso 1 1 calc R U . . .
C9 C -0.0676(7) 0.4738(3) 0.2262(2) 0.0457(11) Uani 1 1 d . . . . .
H9A H -0.158224 0.429855 0.239632 0.055 Uiso 1 1 calc R U . . .
H9AB H 0.025307 0.441349 0.202838 0.055 Uiso 1 1 calc R U . . .
C10 C 0.2889(5) 0.5354(2) 0.52795(19) 0.0271(7) Uani 1 1 d . . . . .
C11 C 0.3660(6) 0.5112(3) 0.5945(2) 0.0337(9) Uani 1 1 d . . . . .
H11 H 0.367801 0.450492 0.608883 0.040 Uiso 1 1 calc R U . . .
C12 C 0.4435(6) 0.5795(3) 0.6416(2) 0.0363(9) Uani 1 1 d . . . . .
H12 H 0.501115 0.563377 0.687396 0.044 Uiso 1 1 calc R U . . .
C13 C 0.4369(6) 0.6675(3) 0.6225(2) 0.0338(9) Uani 1 1 d . . . . .
H13 H 0.490047 0.711603 0.654799 0.041 Uiso 1 1 calc R U . . .
C14 C 0.3499(6) 0.6936(3) 0.5538(2) 0.0312(8) Uani 1 1 d . . . . .
C15 C 0.4485(7) 0.8526(3) 0.5588(3) 0.0437(11) Uani 1 1 d . . . . .
H15A H 0.543418 0.860391 0.527186 0.052 Uiso 1 1 calc R U . . .
H15B H 0.513617 0.837115 0.606099 0.052 Uiso 1 1 calc R U . . .
C16 C 0.3405(8) 0.9391(3) 0.5625(3) 0.0459(11) Uani 1 1 d . . . . .
H16A H 0.257528 0.933609 0.598859 0.055 Uiso 1 1 calc R U . . .
H16B H 0.428933 0.988555 0.576360 0.055 Uiso 1 1 calc R U . . .
C17 C 0.0956(6) 0.8912(3) 0.4780(3) 0.0401(10) Uani 1 1 d . . . . .
H17A H 0.013443 0.908219 0.434446 0.048 Uiso 1 1 calc R U . . .
H17B H 0.017531 0.884588 0.515874 0.048 Uiso 1 1 calc R U . . .
C18 C 0.1915(6) 0.8021(3) 0.4669(2) 0.0360(9) Uani 1 1 d . . . . .
H18A H 0.096898 0.754643 0.455830 0.043 Uiso 1 1 calc R U . . .
H18B H 0.263240 0.807287 0.427090 0.043 Uiso 1 1 calc R U . . .
P1 P 0.60056(17) 0.77028(8) 0.33394(6) 0.0377(3) Uani 1 1 d . . . . .
F1 F 0.6979(5) 0.8308(3) 0.2819(2) 0.0803(12) Uani 1 1 d . . . . .
F2 F 0.4020(5) 0.8139(3) 0.3057(2) 0.0816(12) Uani 1 1 d . . . . .
F3 F 0.5626(5) 0.6966(3) 0.27290(18) 0.0746(11) Uani 1 1 d . . . . .
F4 F 0.5007(5) 0.7062(2) 0.38503(16) 0.0542(8) Uani 1 1 d . . . . .
F5 F 0.7973(5) 0.7242(3) 0.36163(18) 0.0753(11) Uani 1 1 d . . . . .
F6 F 0.6370(8) 0.8416(3) 0.3951(2) 0.1017(16) Uani 1 1 d . . . . .

loop_
_atom_site_aniso_label
_atom_site_aniso_U_11
_atom_site_aniso_U_22
_atom_site_aniso_U_33
_atom_site_aniso_U_23
_atom_site_aniso_U_13
_atom_site_aniso_U_12
O1 0.076(3) 0.057(2) 0.0365(17) 0.0106(15) 0.0035(16) 0.019(2)
O2 0.058(2) 0.0218(14) 0.061(2) 0.0056(14) 0.0008(16) -0.0001(14)
N1 0.0307(16) 0.0187(15) 0.0334(16) -0.0021(12) 0.0021(12) -0.0002(12)
N2 0.049(2) 0.0219(16) 0.0339(17) 0.0006(12) -0.0027(14) -0.0042(15)
N3 0.0323(16) 0.0179(15) 0.0301(15) -0.0013(11) -0.0012(12) 0.0011(12)
N4 0.042(2) 0.0193(16) 0.0398(18) -0.0038(13) -0.0062(14) 0.0010(14)
C1 0.0272(17) 0.0185(17) 0.0316(17) -0.0018(13) 0.0040(13) -0.0002(13)
C2 0.041(2) 0.0181(17) 0.041(2) 0.0047(14) 0.0084(17) -0.0002(15)
C3 0.041(2) 0.0168(17) 0.052(2) -0.0027(16) 0.0127(18) -0.0049(16)
C4 0.037(2) 0.0235(19) 0.039(2) -0.0076(15) 0.0058(16) -0.0055(16)
C5 0.0281(18) 0.0213(17) 0.0353(19) -0.0022(14) 0.0028(14) -0.0013(14)
C6 0.066(3) 0.036(2) 0.050(3) 0.011(2) -0.003(2) -0.012(2)
C7 0.089(4) 0.037(3) 0.042(3) 0.011(2) 0.008(3) 0.009(3)
C8 0.061(3) 0.053(3) 0.051(3) -0.004(2) -0.009(2) 0.014(3)
C9 0.054(3) 0.040(2) 0.038(2) -0.0078(18) -0.0097(19) 0.001(2)
C10 0.0272(18) 0.0196(16) 0.0345(18) -0.0031(13) 0.0043(14) 0.0017(14)
C11 0.039(2) 0.029(2) 0.0335(19) 0.0011(15) 0.0051(16) 0.0032(17)
C12 0.036(2) 0.041(2) 0.0300(19) 0.0017(16) 0.0004(15) 0.0080(18)
C13 0.036(2) 0.033(2) 0.0309(19) -0.0069(15) 0.0009(15) -0.0007(17)
C14 0.0279(18) 0.0260(19) 0.039(2) -0.0064(15) 0.0018(15) 0.0024(15)
C15 0.049(3) 0.028(2) 0.051(3) -0.0088(18) -0.006(2) -0.0046(19)
C16 0.063(3) 0.022(2) 0.052(3) -0.0075(17) 0.004(2) -0.004(2)
C17 0.041(2) 0.027(2) 0.052(2) 0.0027(17) 0.0043(19) 0.0040(17)
C18 0.039(2) 0.026(2) 0.041(2) -0.0025(16) -0.0021(17) 0.0039(17)
P1 0.0433(7) 0.0302(6) 0.0396(6) 0.0068(4) 0.0058(4) 0.0021(5)
F1 0.073(2) 0.087(3) 0.082(2) 0.038(2) 0.0155(19) -0.021(2)
F2 0.064(2) 0.087(3) 0.096(3) 0.044(2) 0.0192(19) 0.039(2)
F3 0.081(3) 0.076(2) 0.067(2) -0.0322(18) 0.0118(18) -0.0099(19)
F4 0.0612(19) 0.0436(16) 0.0606(17) 0.0180(13) 0.0186(14) 0.0044(14)
F5 0.0475(19) 0.117(3) 0.060(2) 0.019(2) 0.0029(14) 0.0234(19)
F6 0.149(4) 0.065(2) 0.095(3) -0.043(2) 0.032(3) -0.032(3)

loop_
_atom_type_symbol
_atom_type_description
_atom_type_scat_dispersion_real
_atom_type_scat_dispersion_imag
_atom_type_scat_source
C C 0.0021 0.0012 'International Tables Vol C Tables 4.2.6.8 and 6.1.1.4'
H H 0.0000 0.0000 'International Tables Vol C Tables 4.2.6.8 and 6.1.1.4'
N N 0.0044 0.0025 'International Tables Vol C Tables 4.2.6.8 and 6.1.1.4'
O O 0.0080 0.0047 'International Tables Vol C Tables 4.2.6.8 and 6.1.1.4'
F F 0.0134 0.0079 'International Tables Vol C Tables 4.2.6.8 and 6.1.1.4'
P P 0.0833 0.0744 'International Tables Vol C Tables 4.2.6.8 and 6.1.1.4'

loop_
_geom_angle_atom_site_label_1
_geom_angle_atom_site_label_2
_geom_angle_atom_site_label_3
_geom_angle
_geom_angle_site_symmetry_1
_geom_angle_site_symmetry_3
_geom_angle_publ_flag
C8 O1 C7 109.9(4) . . ?
C16 O2 C17 109.9(3) . . ?
C5 N1 C1 118.8(3) . . ?
C5 N2 C9 120.0(3) . . ?
C5 N2 C6 118.5(3) . . ?
C9 N2 C6 113.6(4) . . ?
C14 N3 C10 125.4(3) . . ?
C14 N3 H3N3 117.3 . . ?
C10 N3 H3N3 117.3 . . ?
C14 N4 C18 122.3(3) . . ?
C14 N4 C15 121.7(3) . . ?
C18 N4 C15 113.6(3) . . ?
N1 C1 C2 124.3(3) . . ?
N1 C1 C10 113.7(3) . . ?
C2 C1 C10 121.9(3) . . ?
C1 C2 C3 116.6(4) . . ?
C1 C2 H2 121.7 . . ?
C3 C2 H2 121.7 . . ?
C4 C3 C2 120.5(4) . . ?
C4 C3 H3 119.7 . . ?
C2 C3 H3 119.7 . . ?
C3 C4 C5 118.9(3) . . ?
C3 C4 H4 120.5 . . ?
C5 C4 H4 120.5 . . ?
N1 C5 N2 116.7(3) . . ?
N1 C5 C4 120.8(3) . . ?
N2 C5 C4 122.5(3) . . ?
N2 C6 C7 111.1(4) . . ?
N2 C6 H6A 109.4 . . ?
C7 C6 H6A 109.4 . . ?
N2 C6 H6AB 109.4 . . ?
C7 C6 H6AB 109.4 . . ?
H6A C6 H6AB 108.0 . . ?
O1 C7 C6 113.1(4) . . ?
O1 C7 H7A 109.0 . . ?
C6 C7 H7A 109.0 . . ?
O1 C7 H7AB 109.0 . . ?
C6 C7 H7AB 109.0 . . ?
H7A C7 H7AB 107.8 . . ?
O1 C8 C9 112.8(4) . . ?
O1 C8 H8A 109.0 . . ?
C9 C8 H8A 109.0 . . ?
O1 C8 H8AB 109.0 . . ?
C9 C8 H8AB 109.0 . . ?
H8A C8 H8AB 107.8 . . ?
N2 C9 C8 108.9(4) . . ?
N2 C9 H9A 109.9 . . ?
C8 C9 H9A 109.9 . . ?
N2 C9 H9AB 109.9 . . ?
C8 C9 H9AB 109.9 . . ?
H9A C9 H9AB 108.3 . . ?
C11 C10 N3 118.8(3) . . ?
C11 C10 C1 127.8(4) . . ?
N3 C10 C1 113.4(3) . . ?
C10 C11 C12 118.3(4) . . ?
C10 C11 H11 120.8 . . ?
C12 C11 H11 120.8 . . ?
C13 C12 C11 121.6(4) . . ?
C13 C12 H12 119.2 . . ?
C11 C12 H12 119.2 . . ?
C12 C13 C14 120.3(4) . . ?
C12 C13 H13 119.8 . . ?
C14 C13 H13 119.8 . . ?
N4 C14 N3 119.6(3) . . ?
N4 C14 C13 124.9(4) . . ?
N3 C14 C13 115.5(4) . . ?
N4 C15 C16 110.1(4) . . ?
N4 C15 H15A 109.6 . . ?
C16 C15 H15A 109.6 . . ?
N4 C15 H15B 109.6 . . ?
C16 C15 H15B 109.6 . . ?
H15A C15 H15B 108.2 . . ?
O2 C16 C15 111.3(4) . . ?
O2 C16 H16A 109.4 . . ?
C15 C16 H16A 109.4 . . ?
O2 C16 H16B 109.4 . . ?
C15 C16 H16B 109.4 . . ?
H16A C16 H16B 108.0 . . ?
O2 C17 C18 110.3(4) . . ?
O2 C17 H17A 109.6 . . ?
C18 C17 H17A 109.6 . . ?
O2 C17 H17B 109.6 . . ?
C18 C17 H17B 109.6 . . ?
H17A C17 H17B 108.1 . . ?
N4 C18 C17 108.9(3) . . ?
N4 C18 H18A 109.9 . . ?
C17 C18 H18A 109.9 . . ?
N4 C18 H18B 109.9 . . ?
C17 C18 H18B 109.9 . . ?
H18A C18 H18B 108.3 . . ?
F6 P1 F1 92.4(2) . . ?
F6 P1 F2 91.3(3) . . ?
F1 P1 F2 90.7(2) . . ?
F6 P1 F5 89.9(3) . . ?
F1 P1 F5 90.0(2) . . ?
F2 P1 F5 178.6(2) . . ?
F6 P1 F3 179.0(2) . . ?
F1 P1 F3 88.6(2) . . ?
F2 P1 F3 88.9(2) . . ?
F5 P1 F3 89.9(2) . . ?
F6 P1 F4 89.4(2) . . ?
F1 P1 F4 178.2(2) . . ?
F2 P1 F4 89.3(2) . . ?
F5 P1 F4 89.88(19) . . ?
F3 P1 F4 89.6(2) . . ?

loop_
_geom_bond_atom_site_label_1
_geom_bond_atom_site_label_2
_geom_bond_distance
_geom_bond_site_symmetry_2
_geom_bond_publ_flag
O1 C8 1.414(7) . ?
O1 C7 1.417(6) . ?
O2 C16 1.414(6) . ?
O2 C17 1.417(5) . ?
N1 C5 1.337(5) . ?
N1 C1 1.346(5) . ?
N2 C5 1.373(5) . ?
N2 C9 1.455(5) . ?
N2 C6 1.459(6) . ?
N3 C14 1.356(5) . ?
N3 C10 1.370(5) . ?
N3 H3N3 0.8700 . ?
N4 C14 1.338(5) . ?
N4 C18 1.475(5) . ?
N4 C15 1.475(5) . ?
C1 C2 1.384(5) . ?
C1 C10 1.486(5) . ?
C2 C3 1.393(6) . ?
C2 H2 0.9400 . ?
C3 C4 1.377(6) . ?
C3 H3 0.9400 . ?
C4 C5 1.420(5) . ?
C4 H4 0.9400 . ?
C6 C7 1.494(6) . ?
C6 H6A 0.9800 . ?
C6 H6AB 0.9800 . ?
C7 H7A 0.9800 . ?
C7 H7AB 0.9800 . ?
C8 C9 1.514(7) . ?
C8 H8A 0.9800 . ?
C8 H8AB 0.9800 . ?
C9 H9A 0.9800 . ?
C9 H9AB 0.9800 . ?
C10 C11 1.357(5) . ?
C11 C12 1.413(6) . ?
C11 H11 0.9400 . ?
C12 C13 1.355(6) . ?
C12 H12 0.9400 . ?
C13 C14 1.420(5) . ?
C13 H13 0.9400 . ?
C15 C16 1.506(6) . ?
C15 H15A 0.9800 . ?
C15 H15B 0.9800 . ?
C16 H16A 0.9800 . ?
C16 H16B 0.9800 . ?
C17 C18 1.517(6) . ?
C17 H17A 0.9800 . ?
C17 H17B 0.9800 . ?
C18 H18A 0.9800 . ?
C18 H18B 0.9800 . ?
P1 F6 1.567(4) . ?
P1 F1 1.575(3) . ?
P1 F2 1.587(3) . ?
P1 F5 1.589(3) . ?
P1 F3 1.590(3) . ?
P1 F4 1.602(3) . ?

loop_
_geom_torsion_atom_site_label_1
_geom_torsion_atom_site_label_2
_geom_torsion_atom_site_label_3
_geom_torsion_atom_site_label_4
_geom_torsion
_geom_torsion_site_symmetry_1
_geom_torsion_site_symmetry_2
_geom_torsion_site_symmetry_3
_geom_torsion_site_symmetry_4
_geom_torsion_publ_flag
C5 N1 C1 C2 -0.1(6) . . . . ?
C5 N1 C1 C10 -179.1(3) . . . . ?
N1 C1 C2 C3 0.9(6) . . . . ?
C10 C1 C2 C3 179.9(4) . . . . ?
C1 C2 C3 C4 -1.8(6) . . . . ?
C2 C3 C4 C5 1.8(6) . . . . ?
C1 N1 C5 N2 179.6(4) . . . . ?
C1 N1 C5 C4 0.0(6) . . . . ?
C9 N2 C5 N1 -177.0(4) . . . . ?
C6 N2 C5 N1 36.0(6) . . . . ?
C9 N2 C5 C4 2.6(6) . . . . ?
C6 N2 C5 C4 -144.4(4) . . . . ?
C3 C4 C5 N1 -0.8(6) . . . . ?
C3 C4 C5 N2 179.6(4) . . . . ?
C5 N2 C6 C7 -160.9(4) . . . . ?
C9 N2 C6 C7 50.1(6) . . . . ?
C8 O1 C7 C6 57.0(6) . . . . ?
N2 C6 C7 O1 -52.4(7) . . . . ?
C7 O1 C8 C9 -59.2(6) . . . . ?
C5 N2 C9 C8 160.4(4) . . . . ?
C6 N2 C9 C8 -51.1(6) . . . . ?
O1 C8 C9 N2 56.1(6) . . . . ?
C14 N3 C10 C11 -2.2(6) . . . . ?
C14 N3 C10 C1 179.3(4) . . . . ?
N1 C1 C10 C11 -175.0(4) . . . . ?
C2 C1 C10 C11 5.9(7) . . . . ?
N1 C1 C10 N3 3.3(5) . . . . ?
C2 C1 C10 N3 -175.8(4) . . . . ?
N3 C10 C11 C12 -1.2(6) . . . . ?
C1 C10 C11 C12 177.0(4) . . . . ?
C10 C11 C12 C13 2.1(7) . . . . ?
C11 C12 C13 C14 0.3(7) . . . . ?
C18 N4 C14 N3 10.3(7) . . . . ?
C15 N4 C14 N3 -151.1(4) . . . . ?
C18 N4 C14 C13 -165.8(4) . . . . ?
C15 N4 C14 C13 32.8(7) . . . . ?
C10 N3 C14 N4 -171.9(4) . . . . ?
C10 N3 C14 C13 4.5(6) . . . . ?
C12 C13 C14 N4 172.8(4) . . . . ?
C12 C13 C14 N3 -3.4(6) . . . . ?
C14 N4 C15 C16 -147.5(4) . . . . ?
C18 N4 C15 C16 49.6(6) . . . . ?
C17 O2 C16 C15 62.5(5) . . . . ?
N4 C15 C16 O2 -54.3(6) . . . . ?
C16 O2 C17 C18 -64.2(5) . . . . ?
C14 N4 C18 C17 146.2(4) . . . . ?
C15 N4 C18 C17 -51.1(5) . . . . ?
O2 C17 C18 N4 57.5(5) . . . . ?
